data_9015144
loop_
_publ_author_name
'Mills, S. J.'
'Kartashov, P. M.'
'Kampf, A. R.'
'Raudsepp, M.'

_publ_section_title
;
 Arsenoflorencite-(La), a new mineral from the Komi Republic, Russian Federation:
 description and crystal structure
;
_journal_name_full 'European Journal of Mineralogy'
_journal_page_first 613
_journal_page_last 621
_journal_paper_doi 10.1127/0935-1221/2010/0022-2043
_journal_volume 22
_journal_year 2010
_chemical_compound_source 'Grubependity Lake cirque, Prepolar Ural, Komi Republic, Russia'
_chemical_formula_sum 'Al3 As2 H6 La O14'
_chemical_name_mineral Arsenoflorencite-(La)
_space_group_IT_number 166
_symmetry_space_group_name_Hall '-R 3 2"'
_symmetry_space_group_name_H-M 'R -3 m :H'
_cell_angle_alpha 90
_cell_angle_beta 90
_cell_angle_gamma 120
_cell_length_a 7.0316
_cell_length_b 7.0316
_cell_length_c 16.5151
_cell_formula_units_Z 3
_cell_volume 707.164
_database_code_amcsd 0017090
_exptl_crystal_density_diffrn 4.225
_cod_original_sg_symbol_H-M 'R -3 m'
_cod_original_formula_sum 'La Al3 As2 O14 H6'
_cod_database_code 9015144

loop_
_space_group_symop_operation_xyz
x,y,z
2/3+x,1/3+y,1/3+z
1/3+x,2/3+y,2/3+z
x,x-y,z
2/3+x,1/3+x-y,1/3+z
1/3+x,2/3+x-y,2/3+z
y,x,-z
2/3+y,1/3+x,1/3-z
1/3+y,2/3+x,2/3-z
-x+y,y,z
2/3-x+y,1/3+y,1/3+z
1/3-x+y,2/3+y,2/3+z
-x,-x+y,-z
2/3-x,1/3-x+y,1/3-z
1/3-x,2/3-x+y,2/3-z
-y,-x,z
2/3-y,1/3-x,1/3+z
1/3-y,2/3-x,2/3+z
x-y,-y,-z
2/3+x-y,1/3-y,1/3-z
1/3+x-y,2/3-y,2/3-z
y,-x+y,-z
2/3+y,1/3-x+y,1/3-z
1/3+y,2/3-x+y,2/3-z
-x+y,-x,z
2/3-x+y,1/3-x,1/3+z
1/3-x+y,2/3-x,2/3+z
-x,-y,-z
2/3-x,1/3-y,1/3-z
1/3-x,2/3-y,2/3-z
-y,x-y,z
2/3-y,1/3+x-y,1/3+z
1/3-y,2/3+x-y,2/3+z
x-y,x,-z
2/3+x-y,1/3+x,1/3-z
1/3+x-y,2/3+x,2/3-z

loop_
_atom_site_aniso_label
_atom_site_aniso_U_11
_atom_site_aniso_U_22
_atom_site_aniso_U_33
_atom_site_aniso_U_12
_atom_site_aniso_U_13
_atom_site_aniso_U_23
La 0.00815 0.00815 0.00555 0.00408 0.00000 0.00000
Al 0.00570 0.00440 0.00600 0.00220 0.00004 0.00010
As 0.00472 0.00472 0.00488 0.00236 0.00000 0.00000
O1 0.01170 0.01170 0.01050 0.00590 0.00000 0.00000
O2 0.01170 0.01170 0.00900 0.00780 0.00050 0.00050
O3 0.00710 0.00710 0.01130 0.00370 0.00080 0.00080

loop_
_atom_site_label
_atom_site_fract_x
_atom_site_fract_y
_atom_site_fract_z
_atom_site_U_iso_or_equiv
La 0.00000 0.00000 0.00000 0.00728
Al 0.50000 0.00000 0.50000 0.00550
As 0.00000 0.00000 0.31492 0.00478
O1 0.00000 0.00000 0.58543 0.01130
O2 0.20482 -0.20482 -0.05460 0.01000
O3 0.12273 -0.12273 0.13701 0.00840
H 0.19400 -0.19400 0.12200 0.04800

loop_
_cod_related_entry_id
_cod_related_entry_database
_cod_related_entry_code
1 AMCSD 0017090
